data_4101566
loop_
_publ_author_name
'Nishiyabu, Ryuhei'
'Palacios, Manuel A'
'Dehaen, Wim'
'Anzenbacher, Jr, Pavel'

_publ_section_title
;
 Synthesis, structure, anion binding, and sensing by calix[4]pyrrole
 isomers.
;
_journal_issue 35
_journal_name_full 'Journal of the American Chemical Society'
_journal_page_first 11496
_journal_page_last 11504
_journal_paper_doi 10.1021/ja0622150
_journal_volume 128
_journal_year 2006
_chemical_formula_sum 'C40 H53 N9 O4'
_chemical_formula_weight 723.91
_chemical_name_systematic
; 
 ? 
;
_space_group_IT_number 15
_symmetry_cell_setting monoclinic
_symmetry_space_group_name_Hall '-C 2yc'
_symmetry_space_group_name_H-M 'C 1 2/c 1'
_atom_sites_solution_hydrogens geom
_atom_sites_solution_primary direct
_atom_sites_solution_secondary difmap
_audit_creation_method SHELXL-97
_cell_angle_alpha 90.00
_cell_angle_beta 102.7110(10)
_cell_angle_gamma 90.00
_cell_formula_units_Z 8
_cell_length_a 39.1329(7)
_cell_length_b 9.8179(2)
_cell_length_c 21.5984(5)
_cell_measurement_reflns_used 9683
_cell_measurement_temperature 153(2)
_cell_measurement_theta_max 25
_cell_measurement_theta_min 3
_cell_volume 8094.8(3)
_computing_cell_refinement 'Collect software, Nonius B.V. 1998'
_computing_data_collection 'Collect software, Nonius B.V. 1998'
_computing_data_reduction
;
DENZO and Scalepack (Otwinoski and Minor, 1997)
;
_computing_molecular_graphics 'XP SHELXTL/PC, Siemens Analytical'
_computing_structure_refinement 'XL SHELXTL/PC, Siemens Analytical'
_computing_structure_solution
;

SIR97 - Altomare A., Burla M.C., Camalli M., Cascarano G.L., Giacovazzo C., 
Guagliardi A., Moliterni A.G.G., Polidori G.,Spagna R.
;
_diffrn_ambient_temperature 153(2)
_diffrn_measured_fraction_theta_full 0.998
_diffrn_measured_fraction_theta_max 0.998
_diffrn_radiation_monochromator graphite
_diffrn_radiation_source 'fine-focus sealed tube'
_diffrn_radiation_type MoK\a
_diffrn_radiation_wavelength 0.71073
_diffrn_reflns_av_R_equivalents 0.1187
_diffrn_reflns_av_sigmaI/netI 0.1831
_diffrn_reflns_limit_h_max 46
_diffrn_reflns_limit_h_min -45
_diffrn_reflns_limit_k_max 11
_diffrn_reflns_limit_k_min -11
_diffrn_reflns_limit_l_max 25
_diffrn_reflns_limit_l_min -25
_diffrn_reflns_number 13634
_diffrn_reflns_theta_full 25.00
_diffrn_reflns_theta_max 25.00
_diffrn_reflns_theta_min 2.96
_exptl_absorpt_coefficient_mu 0.079
_exptl_absorpt_correction_type none
_exptl_crystal_colour orange
_exptl_crystal_density_diffrn 1.188
_exptl_crystal_density_method 'not measured'
_exptl_crystal_description lathes
_exptl_crystal_F_000 3104
_exptl_crystal_size_max 0.25
_exptl_crystal_size_mid 0.21
_exptl_crystal_size_min 0.13
_refine_diff_density_max 0.216
_refine_diff_density_min -0.227
_refine_diff_density_rms 0.043
_refine_ls_extinction_coef 0.00037(5)
_refine_ls_extinction_expression Fc^*^=kFc[1+0.001xFc^2^\l^3^/sin(2\q)]^-1/4^
_refine_ls_extinction_method SHELXL
_refine_ls_goodness_of_fit_ref 1.051
_refine_ls_hydrogen_treatment mixed
_refine_ls_matrix_type full
_refine_ls_number_parameters 503
_refine_ls_number_reflns 7108
_refine_ls_number_restraints 318
_refine_ls_restrained_S_all 1.032
_refine_ls_R_factor_all 0.2014
_refine_ls_R_factor_gt 0.0546
_refine_ls_shift/su_max 0.003
_refine_ls_shift/su_mean 0.000
_refine_ls_structure_factor_coef Fsqd
_refine_ls_weighting_details 'calc w=1/[\s^2^(Fo^2^)+(0.0200P)^2^] where P=(Fo^2^+2Fc^2^)/3'
_refine_ls_weighting_scheme calc
_refine_ls_wR_factor_gt 0.0856
_refine_ls_wR_factor_ref 0.1069
_reflns_number_gt 2789
_reflns_number_total 7108
_reflns_threshold_expression >2sigma(I)
_cod_data_source_file ja0622150si20060417_022426.cif
_cod_data_source_block rn160c
_cod_depositor_comments
;
The following automatic conversions were performed:
'_symmetry_cell_setting' value 'Monoclinic' changed to 'monoclinic'
according to '/home/saulius/struct/CIF-dictionaries/cif_core.dic'
dictionary named 'cif_core.dic' version 2.4.1 from 2010-06-29.

Automatic conversion script
Id: cif_fix_enum 1527 2010-12-29 10:47:43Z saulius 
;
_cod_original_sg_symbol_H-M C2/c
_cod_database_code 4101566

loop_
_symmetry_equiv_pos_as_xyz
'x, y, z'
'-x, y, -z+1/2'
'x+1/2, y+1/2, z'
'-x+1/2, y+1/2, -z+1/2'
'-x, -y, -z'
'x, -y, z-1/2'
'-x+1/2, -y+1/2, -z'
'x+1/2, -y+1/2, z-1/2'

loop_
_atom_site_label
_atom_site_type_symbol
_atom_site_fract_x
_atom_site_fract_y
_atom_site_fract_z
_atom_site_U_iso_or_equiv
_atom_site_adp_type
_atom_site_occupancy
_atom_site_symmetry_multiplicity
_atom_site_calc_flag
_atom_site_refinement_flags
O1A O 0.59717(6) 0.5239(2) 0.67014(10) 0.0502(7) Uani 1 1 d U
N1A N 0.57784(8) 0.3510(3) 0.60216(13) 0.0551(8) Uani 1 1 d U
C1A C 0.59814(10) 0.4554(4) 0.62251(18) 0.0449(10) Uani 1 1 d U
C2A C 0.58090(10) 0.2741(3) 0.54547(16) 0.0836(14) Uani 1 1 d U
H2AA H 0.6003 0.3099 0.5300 0.125 Uiso 1 1 d R
H2AB H 0.5849 0.1795 0.5558 0.125 Uiso 1 1 d R
H2AC H 0.5598 0.2836 0.5133 0.125 Uiso 1 1 d R
C3A C 0.54983(10) 0.3115(3) 0.63388(19) 0.0901(14) Uani 1 1 d U
H3AA H 0.5510 0.3697 0.6700 0.135 Uiso 1 1 d R
H3AB H 0.5275 0.3225 0.6051 0.135 Uiso 1 1 d R
H3AC H 0.5527 0.2184 0.6476 0.135 Uiso 1 1 d R
O1 O 0.78643(6) -0.2105(2) 0.55439(13) 0.0752(8) Uani 1 1 d U
O2 O 0.81850(7) -0.0986(2) 0.63163(12) 0.0632(8) Uani 1 1 d U
N1 N 0.65089(7) 0.7147(3) 0.58646(13) 0.0361(7) Uani 1 1 d U
N2 N 0.56413(7) 0.8007(3) 0.56158(12) 0.0373(7) Uani 1 1 d U
N3 N 0.56756(8) 0.7791(3) 0.71298(14) 0.0404(8) Uani 1 1 d U
N4 N 0.65347(7) 0.6984(3) 0.73744(12) 0.0343(7) Uani 1 1 d U
N5 N 0.70129(7) 0.4191(3) 0.57900(12) 0.0419(7) Uani 1 1 d U
N6 N 0.69637(7) 0.3273(3) 0.53548(12) 0.0429(7) Uani 1 1 d U
N7 N 0.79279(9) -0.1083(3) 0.58790(15) 0.0506(8) Uani 1 1 d U
C1 C 0.67721(8) 0.6277(3) 0.61341(15) 0.0337(8) Uani 1 1 d U
C2 C 0.67749(8) 0.5262(3) 0.56780(15) 0.0364(9) Uani 1 1 d U
C3 C 0.65096(8) 0.5561(3) 0.51307(15) 0.0393(9) Uani 1 1 d U
H3 H 0.6452 0.5032 0.4748 0.047 Uiso 1 1 d R
C4 C 0.63478(8) 0.6729(3) 0.52536(15) 0.0354(8) Uani 1 1 d U
C5 C 0.60429(8) 0.7491(3) 0.48526(14) 0.0381(9) Uani 1 1 d U
C6 C 0.57174(9) 0.7276(3) 0.51114(15) 0.0366(8) Uani 1 1 d U
C7 C 0.54526(9) 0.6359(3) 0.49362(15) 0.0485(10) Uani 1 1 d U
H7 H 0.5434 0.5713 0.4597 0.058 Uiso 1 1 d R
C8 C 0.52140(9) 0.6514(3) 0.53355(16) 0.0522(10) Uani 1 1 d U
H8 H 0.5003 0.6003 0.5320 0.063 Uiso 1 1 d R
C9 C 0.53351(9) 0.7532(3) 0.57502(15) 0.0390(9) Uani 1 1 d U
C10 C 0.51583(8) 0.8217(3) 0.62269(15) 0.0409(9) Uani 1 1 d U
C11 C 0.54109(9) 0.8638(3) 0.68260(15) 0.0384(9) Uani 1 1 d U
C12 C 0.54029(9) 0.9701(3) 0.72347(16) 0.0435(9) Uani 1 1 d U
H12 H 0.5241 1.0450 0.7161 0.052 Uiso 1 1 d R
C13 C 0.56657(9) 0.9494(3) 0.77856(16) 0.0434(9) Uani 1 1 d U
H13 H 0.5720 1.0083 0.8149 0.052 Uiso 1 1 d R
C14 C 0.58380(9) 0.8300(3) 0.77152(15) 0.0385(9) Uani 1 1 d U
C15 C 0.61503(9) 0.7616(3) 0.81327(14) 0.0412(9) Uani 1 1 d U
C16 C 0.64693(8) 0.7814(3) 0.78492(14) 0.0351(8) Uani 1 1 d U
C17 C 0.67246(9) 0.8779(3) 0.79708(15) 0.0442(9) Uani 1 1 d U
H17 H 0.6739 0.9503 0.8275 0.053 Uiso 1 1 d R
C18 C 0.69550(8) 0.8525(3) 0.75573(15) 0.0427(9) Uani 1 1 d U
H18 H 0.7162 0.9033 0.7539 0.051 Uiso 1 1 d R
C19 C 0.68335(9) 0.7414(3) 0.71972(14) 0.0351(8) Uani 1 1 d U
C20 C 0.70071(8) 0.6551(3) 0.67714(15) 0.0393(9) Uani 1 1 d U
C21 C 0.61332(8) 0.9021(3) 0.48304(14) 0.0492(10) Uani 1 1 d U
H21A H 0.6176 0.9375 0.5255 0.074 Uiso 1 1 d R
H21B H 0.6339 0.9138 0.4663 0.074 Uiso 1 1 d R
H21C H 0.5941 0.9501 0.4569 0.074 Uiso 1 1 d R
C22 C 0.59772(8) 0.6948(3) 0.41722(14) 0.0555(10) Uani 1 1 d U
H22A H 0.5921 0.5996 0.4175 0.083 Uiso 1 1 d R
H22B H 0.5785 0.7430 0.3911 0.083 Uiso 1 1 d R
H22C H 0.6183 0.7067 0.4005 0.083 Uiso 1 1 d R
C23 C 0.48911(9) 0.7232(3) 0.64077(16) 0.0611(11) Uani 1 1 d U
H23A H 0.5017 0.6446 0.6602 0.092 Uiso 1 1 d R
H23B H 0.4773 0.7657 0.6702 0.092 Uiso 1 1 d R
H23C H 0.4722 0.6958 0.6035 0.092 Uiso 1 1 d R
C24 C 0.49623(9) 0.9483(3) 0.59132(15) 0.0608(11) Uani 1 1 d U
H24A H 0.5131 1.0094 0.5803 0.091 Uiso 1 1 d R
H24B H 0.4794 0.9228 0.5537 0.091 Uiso 1 1 d R
H24C H 0.4845 0.9926 0.6204 0.091 Uiso 1 1 d R
C25 C 0.60734(8) 0.6096(3) 0.82093(14) 0.0501(10) Uani 1 1 d U
H25A H 0.6029 0.5674 0.7798 0.075 Uiso 1 1 d R
H25B H 0.6273 0.5672 0.8480 0.075 Uiso 1 1 d R
H25C H 0.5872 0.5990 0.8391 0.075 Uiso 1 1 d R
C26 C 0.62249(9) 0.8274(3) 0.87946(14) 0.0614(11) Uani 1 1 d U
H26A H 0.6271 0.9225 0.8748 0.092 Uiso 1 1 d R
H26B H 0.6024 0.8174 0.8978 0.092 Uiso 1 1 d R
H26C H 0.6424 0.7856 0.9067 0.092 Uiso 1 1 d R
C27 C 0.71222(8) 0.5213(3) 0.71385(13) 0.0528(10) Uani 1 1 d U
H27A H 0.6919 0.4763 0.7219 0.079 Uiso 1 1 d R
H27B H 0.7235 0.4633 0.6887 0.079 Uiso 1 1 d R
H27C H 0.7281 0.5410 0.7534 0.079 Uiso 1 1 d R
C28 C 0.73367(8) 0.7271(3) 0.66572(15) 0.0652(11) Uani 1 1 d U
H28A H 0.7262 0.8100 0.6432 0.098 Uiso 1 1 d R
H28B H 0.7497 0.7480 0.7050 0.098 Uiso 1 1 d R
H28C H 0.7451 0.6702 0.6403 0.098 Uiso 1 1 d R
C29 C 0.72201(9) 0.2205(3) 0.55134(15) 0.0390(9) Uani 1 1 d U
C30 C 0.71486(9) 0.1008(3) 0.51578(15) 0.0471(9) Uani 1 1 d U
H30 H 0.6940 0.0966 0.4827 0.056 Uiso 1 1 d R
C31 C 0.73782(10) -0.0074(3) 0.52734(16) 0.0480(9) Uani 1 1 d U
H31 H 0.7334 -0.0908 0.5037 0.058 Uiso 1 1 d R
C32 C 0.76798(10) 0.0058(3) 0.57436(16) 0.0398(9) Uani 1 1 d U
C33 C 0.77567(9) 0.1225(3) 0.60956(14) 0.0434(9) Uani 1 1 d U
H33 H 0.7969 0.1261 0.6418 0.052 Uiso 1 1 d R
C34 C 0.75257(9) 0.2293(3) 0.59736(15) 0.0413(9) Uani 1 1 d U
H34 H 0.7576 0.3132 0.6204 0.050 Uiso 1 1 d R
O1B O 0.62206(6) 0.9605(2) 0.63101(10) 0.0473(6) Uani 1 1 d U
N1B N 0.64343(7) 1.1383(3) 0.69519(12) 0.0461(8) Uani 1 1 d U
C1B C 0.62194(9) 1.0340(3) 0.67760(17) 0.0425(9) Uani 1 1 d U
C2B C 0.67108(9) 1.1682(3) 0.66226(17) 0.0787(13) Uani 1 1 d U
H2BA H 0.6681 1.1106 0.6255 0.118 Uiso 1 1 d R
H2BB H 0.6701 1.2619 0.6493 0.118 Uiso 1 1 d R
H2BC H 0.6934 1.1501 0.6899 0.118 Uiso 1 1 d R
C3B C 0.64287(9) 1.2158(3) 0.75257(15) 0.0720(12) Uani 1 1 d U
H3BA H 0.6232 1.1868 0.7691 0.108 Uiso 1 1 d R
H3BB H 0.6641 1.1994 0.7836 0.108 Uiso 1 1 d R
H3BC H 0.6408 1.3113 0.7429 0.108 Uiso 1 1 d R
H1N H 0.6454(8) 0.790(3) 0.6070(14) 0.064(12) Uiso 1 1 d .
H3N H 0.5733(7) 0.706(2) 0.6995(12) 0.025(9) Uiso 1 1 d .
H4N H 0.6393(8) 0.627(3) 0.7172(14) 0.062(11) Uiso 1 1 d .
H2N H 0.5809(8) 0.862(3) 0.5879(13) 0.055(11) Uiso 1 1 d .
H1A H 0.6180(8) 0.465(3) 0.5944(13) 0.072(11) Uiso 1 1 d .
H1B H 0.6026(8) 1.022(3) 0.7074(13) 0.066(10) Uiso 1 1 d .

loop_
_atom_site_aniso_label
_atom_site_aniso_U_11
_atom_site_aniso_U_22
_atom_site_aniso_U_33
_atom_site_aniso_U_23
_atom_site_aniso_U_13
_atom_site_aniso_U_12
O1A 0.0585(18) 0.0442(15) 0.0480(16) -0.0111(12) 0.0123(14) -0.0092(12)
N1A 0.068(3) 0.0418(19) 0.051(2) -0.0018(16) 0.0030(18) -0.0039(17)
C1A 0.046(3) 0.040(2) 0.047(3) -0.001(2) 0.008(2) -0.002(2)
C2A 0.124(4) 0.058(2) 0.056(3) -0.023(2) -0.007(3) 0.012(2)
C3A 0.078(4) 0.073(3) 0.115(4) 0.004(3) 0.011(3) -0.032(3)
O1 0.075(2) 0.0472(16) 0.100(2) -0.0238(15) 0.0130(16) 0.0033(14)
O2 0.065(2) 0.0564(16) 0.061(2) 0.0030(14) -0.0025(16) 0.0121(15)
N1 0.041(2) 0.0388(18) 0.0282(19) 0.0032(15) 0.0067(15) 0.0008(16)
N2 0.037(2) 0.0392(17) 0.0341(19) -0.0055(15) 0.0037(16) -0.0039(15)
N3 0.044(2) 0.0382(19) 0.040(2) -0.0052(18) 0.0112(17) 0.0036(17)
N4 0.035(2) 0.0331(17) 0.0360(18) -0.0033(15) 0.0091(15) -0.0041(15)
N5 0.049(2) 0.0467(18) 0.0325(18) 0.0004(15) 0.0139(15) -0.0011(16)
N6 0.047(2) 0.0460(18) 0.0377(19) -0.0014(15) 0.0129(15) 0.0029(15)
N7 0.057(3) 0.042(2) 0.058(2) -0.0019(18) 0.0217(19) -0.0014(19)
C1 0.034(2) 0.033(2) 0.036(2) 0.0030(18) 0.0123(19) -0.0002(17)
C2 0.036(2) 0.039(2) 0.035(2) 0.0046(18) 0.0094(19) 0.0056(18)
C3 0.041(2) 0.047(2) 0.031(2) 0.0001(17) 0.0106(19) 0.0041(18)
C4 0.035(2) 0.046(2) 0.026(2) 0.0049(17) 0.0079(19) 0.0009(18)
C5 0.043(2) 0.044(2) 0.026(2) 0.0032(16) 0.0036(18) 0.0004(18)
C6 0.041(2) 0.034(2) 0.033(2) -0.0006(17) 0.0029(19) 0.0023(18)
C7 0.053(3) 0.047(2) 0.044(2) -0.0185(18) 0.006(2) -0.002(2)
C8 0.045(3) 0.054(2) 0.058(3) -0.012(2) 0.013(2) -0.0098(19)
C9 0.038(2) 0.041(2) 0.038(2) -0.0035(18) 0.0058(19) -0.0042(18)
C10 0.034(2) 0.044(2) 0.045(2) -0.0036(18) 0.0072(19) -0.0011(18)
C11 0.030(2) 0.043(2) 0.043(2) -0.0010(19) 0.010(2) -0.0022(18)
C12 0.047(3) 0.040(2) 0.045(3) 0.0025(19) 0.016(2) 0.0048(18)
C13 0.057(3) 0.039(2) 0.038(2) -0.0078(18) 0.020(2) -0.0037(19)
C14 0.046(3) 0.042(2) 0.029(2) -0.0054(18) 0.012(2) -0.0046(19)
C15 0.044(3) 0.047(2) 0.032(2) -0.0018(17) 0.0086(19) 0.0051(19)
C16 0.041(2) 0.035(2) 0.028(2) 0.0007(16) 0.0038(18) 0.0036(18)
C17 0.049(3) 0.039(2) 0.043(2) -0.0069(17) 0.006(2) -0.0012(19)
C18 0.039(2) 0.037(2) 0.048(2) 0.0028(18) -0.001(2) -0.0088(18)
C19 0.036(2) 0.037(2) 0.030(2) 0.0025(17) 0.0024(18) -0.0043(18)
C20 0.039(2) 0.044(2) 0.035(2) 0.0021(17) 0.0067(19) -0.0020(18)
C21 0.057(3) 0.048(2) 0.045(2) 0.0210(17) 0.018(2) 0.0085(18)
C22 0.056(3) 0.074(2) 0.033(2) -0.0005(19) 0.0031(19) 0.014(2)
C23 0.049(3) 0.069(2) 0.070(3) -0.010(2) 0.023(2) -0.009(2)
C24 0.058(3) 0.066(2) 0.057(3) -0.014(2) 0.008(2) 0.016(2)
C25 0.053(3) 0.054(2) 0.048(2) 0.0125(18) 0.021(2) 0.0047(19)
C26 0.063(3) 0.083(3) 0.038(2) -0.015(2) 0.012(2) 0.003(2)
C27 0.059(3) 0.060(2) 0.035(2) -0.0064(18) 0.0018(19) 0.0227(19)
C28 0.043(3) 0.091(3) 0.064(3) -0.020(2) 0.018(2) -0.020(2)
C29 0.041(3) 0.041(2) 0.037(2) -0.0007(18) 0.016(2) 0.0001(19)
C30 0.049(3) 0.049(2) 0.041(2) -0.0060(19) 0.0041(19) -0.003(2)
C31 0.054(3) 0.040(2) 0.049(3) -0.0109(18) 0.008(2) -0.002(2)
C32 0.046(3) 0.035(2) 0.042(2) 0.0029(18) 0.018(2) 0.0066(19)
C33 0.053(3) 0.043(2) 0.034(2) -0.0001(18) 0.0099(18) 0.003(2)
C34 0.049(3) 0.040(2) 0.035(2) -0.0053(17) 0.009(2) 0.0015(19)
O1B 0.0552(17) 0.0389(13) 0.0469(16) -0.0096(12) 0.0093(13) -0.0078(12)
N1B 0.058(2) 0.0389(17) 0.044(2) -0.0038(15) 0.0160(17) -0.0102(16)
C1B 0.043(3) 0.038(2) 0.044(3) 0.0100(19) 0.007(2) 0.000(2)
C2B 0.086(3) 0.071(3) 0.087(3) -0.010(2) 0.036(3) -0.035(2)
C3B 0.113(4) 0.047(2) 0.056(3) -0.012(2) 0.019(2) -0.003(2)

loop_
_atom_type_symbol
_atom_type_description
_atom_type_scat_dispersion_real
_atom_type_scat_dispersion_imag
_atom_type_scat_source
C C 0.0033 0.0016 'International Tables Vol C Tables 4.2.6.8 and 6.1.1.4'
H H 0.0000 0.0000 'International Tables Vol C Tables 4.2.6.8 and 6.1.1.4'
N N 0.0061 0.0033 'International Tables Vol C Tables 4.2.6.8 and 6.1.1.4'
O O 0.0106 0.0060 'International Tables Vol C Tables 4.2.6.8 and 6.1.1.4'

loop_
_geom_angle_atom_site_label_1
_geom_angle_atom_site_label_2
_geom_angle_atom_site_label_3
_geom_angle
C1A N1A C2A 121.8(3)
C1A N1A C3A 120.6(3)
C2A N1A C3A 117.5(3)
O1A C1A N1A 125.2(3)
O1A C1A H1A 124.8(15)
N1A C1A H1A 109.7(15)
N1A C2A H2AA 108.6
N1A C2A H2AB 110.0
H2AA C2A H2AB 109.5
N1A C2A H2AC 109.8
H2AA C2A H2AC 109.4
H2AB C2A H2AC 109.5
N1A C3A H3AA 108.4
N1A C3A H3AB 109.6
H3AA C3A H3AB 109.5
N1A C3A H3AC 110.4
H3AA C3A H3AC 109.5
H3AB C3A H3AC 109.5
C1 N1 C4 111.2(3)
C1 N1 H1N 122(2)
C4 N1 H1N 126(2)
C9 N2 C6 109.7(3)
C9 N2 H2N 126.2(16)
C6 N2 H2N 122.9(17)
C11 N3 C14 111.4(3)
C11 N3 H3N 126(2)
C14 N3 H3N 122(2)
C19 N4 C16 109.5(3)
C19 N4 H4N 123.4(18)
C16 N4 H4N 126.9(18)
N6 N5 C2 114.6(3)
N5 N6 C29 110.6(3)
O2 N7 O1 123.0(3)
O2 N7 C32 119.3(3)
O1 N7 C32 117.7(3)
N1 C1 C2 105.5(3)
N1 C1 C20 122.1(3)
C2 C1 C20 132.3(3)
N5 C2 C1 121.6(3)
N5 C2 C3 129.8(3)
C1 C2 C3 108.7(3)
C4 C3 C2 107.3(3)
C4 C3 H3 126.3
C2 C3 H3 126.4
C3 C4 N1 107.4(3)
C3 C4 C5 130.3(3)
N1 C4 C5 122.3(3)
C4 C5 C6 110.0(2)
C4 C5 C22 108.8(3)
C6 C5 C22 109.2(3)
C4 C5 C21 110.0(3)
C6 C5 C21 111.3(2)
C22 C5 C21 107.5(2)
C7 C6 N2 106.1(3)
C7 C6 C5 129.8(3)
N2 C6 C5 124.0(3)
C6 C7 C8 108.9(3)
C6 C7 H7 125.0
C8 C7 H7 126.1
C9 C8 C7 107.5(3)
C9 C8 H8 125.5
C7 C8 H8 127.0
C8 C9 N2 107.7(3)
C8 C9 C10 129.0(3)
N2 C9 C10 122.8(3)
C11 C10 C9 113.2(3)
C11 C10 C23 108.0(3)
C9 C10 C23 109.3(3)
C11 C10 C24 109.1(3)
C9 C10 C24 108.5(3)
C23 C10 C24 108.6(3)
C12 C11 N3 105.9(3)
C12 C11 C10 131.2(3)
N3 C11 C10 121.8(3)
C11 C12 C13 108.5(3)
C11 C12 H12 125.7
C13 C12 H12 125.8
C14 C13 C12 108.4(3)
C14 C13 H13 125.3
C12 C13 H13 126.3
C13 C14 N3 105.8(3)
C13 C14 C15 131.7(3)
N3 C14 C15 122.5(3)
C14 C15 C16 109.4(2)
C14 C15 C26 109.4(3)
C16 C15 C26 108.4(3)
C14 C15 C25 110.1(3)
C16 C15 C25 111.4(2)
C26 C15 C25 108.0(2)
C17 C16 N4 107.9(3)
C17 C16 C15 130.2(3)
N4 C16 C15 121.9(3)
C16 C17 C18 107.2(3)
C16 C17 H17 125.2
C18 C17 H17 127.5
C19 C18 C17 108.0(3)
C19 C18 H18 125.7
C17 C18 H18 126.3
C18 C19 N4 107.4(3)
C18 C19 C20 130.3(3)
N4 C19 C20 121.3(3)
C1 C20 C19 113.0(3)
C1 C20 C28 107.5(2)
C19 C20 C28 110.1(3)
C1 C20 C27 111.6(2)
C19 C20 C27 106.4(2)
C28 C20 C27 108.2(3)
C5 C21 H21A 108.3
C5 C21 H21B 110.1
H21A C21 H21B 109.5
C5 C21 H21C 109.9
H21A C21 H21C 109.5
H21B C21 H21C 109.5
C5 C22 H22A 108.9
C5 C22 H22B 109.6
H22A C22 H22B 109.5
C5 C22 H22C 109.9
H22A C22 H22C 109.4
H22B C22 H22C 109.5
C10 C23 H23A 107.8
C10 C23 H23B 110.4
H23A C23 H23B 109.5
C10 C23 H23C 110.2
H23A C23 H23C 109.5
H23B C23 H23C 109.5
C10 C24 H24A 108.1
C10 C24 H24B 110.2
H24A C24 H24B 109.5
C10 C24 H24C 110.0
H24A C24 H24C 109.4
H24B C24 H24C 109.5
C15 C25 H25A 108.6
C15 C25 H25B 109.5
H25A C25 H25B 109.5
C15 C25 H25C 110.3
H25A C25 H25C 109.5
H25B C25 H25C 109.5
C15 C26 H26A 108.3
C15 C26 H26B 109.6
H26A C26 H26B 109.5
C15 C26 H26C 110.6
H26A C26 H26C 109.5
H26B C26 H26C 109.5
C20 C27 H27A 108.9
C20 C27 H27B 109.4
H27A C27 H27B 109.5
C20 C27 H27C 110.1
H27A C27 H27C 109.5
H27B C27 H27C 109.5
C20 C28 H28A 107.3
C20 C28 H28B 111.4
H28A C28 H28B 109.5
C20 C28 H28C 109.7
H28A C28 H28C 109.5
H28B C28 H28C 109.5
C34 C29 C30 119.1(3)
C34 C29 N6 125.0(3)
C30 C29 N6 115.9(3)
C31 C30 C29 120.3(3)
C31 C30 H30 121.1
C29 C30 H30 118.6
C30 C31 C32 118.5(3)
C30 C31 H31 121.8
C32 C31 H31 119.6
C33 C32 C31 122.2(3)
C33 C32 N7 118.2(3)
C31 C32 N7 119.6(3)
C32 C33 C34 118.5(3)
C32 C33 H33 118.9
C34 C33 H33 122.6
C33 C34 C29 121.4(3)
C33 C34 H34 120.3
C29 C34 H34 118.3
C1B N1B C2B 120.7(3)
C1B N1B C3B 121.3(3)
C2B N1B C3B 117.6(3)
O1B C1B N1B 124.5(3)
O1B C1B H1B 122.6(15)
N1B C1B H1B 112.8(14)
N1B C2B H2BA 108.6
N1B C2B H2BB 110.5
H2BA C2B H2BB 109.5
N1B C2B H2BC 109.4
H2BA C2B H2BC 109.5
H2BB C2B H2BC 109.5
N1B C3B H3BA 109.0
N1B C3B H3BB 109.5
H3BA C3B H3BB 109.5
N1B C3B H3BC 110.0
H3BA C3B H3BC 109.5
H3BB C3B H3BC 109.5

loop_
_geom_bond_atom_site_label_1
_geom_bond_atom_site_label_2
_geom_bond_distance
O1A C1A 1.237(3)
N1A C1A 1.312(4)
N1A C2A 1.465(4)
N1A C3A 1.467(4)
C1A H1A 1.09(3)
C2A H2AA 0.9601
C2A H2AB 0.9601
C2A H2AC 0.9599
C3A H3AA 0.9602
C3A H3AB 0.9601
C3A H3AC 0.9602
O1 N7 1.230(3)
O2 N7 1.223(3)
N1 C1 1.366(4)
N1 C4 1.393(4)
N1 H1N 0.91(3)
N2 C9 1.375(3)
N2 C6 1.391(3)
N2 H2N 0.97(3)
N3 C11 1.377(4)
N3 C14 1.378(4)
N3 H3N 0.82(2)
N4 C19 1.375(3)
N4 C16 1.377(3)
N4 H4N 0.94(3)
N5 N6 1.286(3)
N5 C2 1.390(3)
N6 C29 1.440(4)
N7 C32 1.469(4)
C1 C2 1.403(4)
C1 C20 1.502(4)
C2 C3 1.422(4)
C3 C4 1.364(4)
C3 H3 0.9601
C4 C5 1.509(4)
C5 C6 1.514(4)
C5 C22 1.531(4)
C5 C21 1.546(3)
C6 C7 1.362(4)
C7 C8 1.412(4)
C7 H7 0.9601
C8 C9 1.356(4)
C8 H8 0.9599
C9 C10 1.518(4)
C10 C11 1.503(4)
C10 C23 1.536(4)
C10 C24 1.537(4)
C11 C12 1.372(4)
C12 C13 1.406(4)
C12 H12 0.9599
C13 C14 1.377(4)
C13 H13 0.9603
C14 C15 1.507(4)
C15 C16 1.519(4)
C15 C26 1.537(4)
C15 C25 1.539(3)
C16 C17 1.360(4)
C17 C18 1.424(4)
C17 H17 0.9601
C18 C19 1.363(4)
C18 H18 0.9598
C19 C20 1.517(4)
C20 C28 1.538(4)
C20 C27 1.549(4)
C21 H21A 0.9601
C21 H21B 0.9601
C21 H21C 0.9600
C22 H22A 0.9600
C22 H22B 0.9600
C22 H22C 0.9602
C23 H23A 0.9600
C23 H23B 0.9601
C23 H23C 0.9602
C24 H24A 0.9600
C24 H24B 0.9600
C24 H24C 0.9597
C25 H25A 0.9602
C25 H25B 0.9602
C25 H25C 0.9598
C26 H26A 0.9601
C26 H26B 0.9596
C26 H26C 0.9601
C27 H27A 0.9600
C27 H27B 0.9599
C27 H27C 0.9600
C28 H28A 0.9600
C28 H28B 0.9604
C28 H28C 0.9601
C29 C34 1.379(4)
C29 C30 1.398(4)
C30 C31 1.378(4)
C30 H30 0.9602
C31 C32 1.383(4)
C31 H31 0.9602
C32 C33 1.371(4)
C33 C34 1.372(4)
C33 H33 0.9599
C34 H34 0.9603
O1B C1B 1.239(3)
N1B C1B 1.327(4)
N1B C2B 1.450(3)
N1B C3B 1.458(3)
C1B H1B 1.10(3)
C2B H2BA 0.9602
C2B H2BB 0.9602
C2B H2BC 0.9603
C3B H3BA 0.9596
C3B H3BB 0.9602
C3B H3BC 0.9602

loop_
_geom_hbond_atom_site_label_D
_geom_hbond_atom_site_label_H
_geom_hbond_atom_site_label_A
_geom_hbond_distance_DH
_geom_hbond_distance_HA
_geom_hbond_distance_DA
_geom_hbond_angle_DHA
N1 H1N O1B 0.91(3) 2.03(3) 2.916(3) 164(3)
N2 H2N O1B 0.97(3) 1.93(3) 2.890(3) 166(2)
N3 H3N O1A 0.82(2) 2.18(2) 2.991(4) 171(3)
N4 H4N O1A 0.94(3) 2.01(3) 2.914(3) 161(3)

loop_
_geom_torsion_atom_site_label_1
_geom_torsion_atom_site_label_2
_geom_torsion_atom_site_label_3
_geom_torsion_atom_site_label_4
_geom_torsion
C2A N1A C1A O1A -179.4(3)
C3A N1A C1A O1A 3.9(6)
C2 N5 N6 C29 -179.6(2)
C4 N1 C1 C2 -0.6(3)
C4 N1 C1 C20 175.0(3)
N6 N5 C2 C1 173.8(3)
N6 N5 C2 C3 -7.1(4)
N1 C1 C2 N5 179.9(3)
C20 C1 C2 N5 4.8(5)
N1 C1 C2 C3 0.6(3)
C20 C1 C2 C3 -174.4(3)
N5 C2 C3 C4 -179.5(3)
C1 C2 C3 C4 -0.3(3)
C2 C3 C4 N1 -0.1(3)
C2 C3 C4 C5 -178.0(3)
C1 N1 C4 C3 0.4(3)
C1 N1 C4 C5 178.6(3)
C3 C4 C5 C6 106.0(4)
N1 C4 C5 C6 -71.7(4)
C3 C4 C5 C22 -13.6(4)
N1 C4 C5 C22 168.7(2)
C3 C4 C5 C21 -131.1(3)
N1 C4 C5 C21 51.2(4)
C9 N2 C6 C7 0.6(4)
C9 N2 C6 C5 -177.6(3)
C4 C5 C6 C7 -95.6(4)
C22 C5 C6 C7 23.8(4)
C21 C5 C6 C7 142.3(3)
C4 C5 C6 N2 82.1(3)
C22 C5 C6 N2 -158.5(3)
C21 C5 C6 N2 -40.0(4)
N2 C6 C7 C8 -0.5(4)
C5 C6 C7 C8 177.5(3)
C6 C7 C8 C9 0.3(4)
C7 C8 C9 N2 0.1(4)
C7 C8 C9 C10 172.1(3)
C6 N2 C9 C8 -0.4(4)
C6 N2 C9 C10 -173.0(3)
C8 C9 C10 C11 145.9(3)
N2 C9 C10 C11 -43.2(4)
C8 C9 C10 C23 25.4(5)
N2 C9 C10 C23 -163.7(3)
C8 C9 C10 C24 -92.9(4)
N2 C9 C10 C24 78.0(4)
C14 N3 C11 C12 -0.8(3)
C14 N3 C11 C10 -170.6(3)
C9 C10 C11 C12 148.9(3)
C23 C10 C11 C12 -89.9(4)
C24 C10 C11 C12 28.1(4)
C9 C10 C11 N3 -44.2(4)
C23 C10 C11 N3 77.0(3)
C24 C10 C11 N3 -165.1(3)
N3 C11 C12 C13 0.3(3)
C10 C11 C12 C13 168.7(3)
C11 C12 C13 C14 0.3(4)
C12 C13 C14 N3 -0.8(3)
C12 C13 C14 C15 176.3(3)
C11 N3 C14 C13 1.0(3)
C11 N3 C14 C15 -176.4(3)
C13 C14 C15 C16 -104.8(4)
N3 C14 C15 C16 71.9(4)
C13 C14 C15 C26 13.8(5)
N3 C14 C15 C26 -169.5(3)
C13 C14 C15 C25 132.4(3)
N3 C14 C15 C25 -50.9(4)
C19 N4 C16 C17 0.5(3)
C19 N4 C16 C15 178.4(3)
C14 C15 C16 C17 94.4(4)
C26 C15 C16 C17 -24.8(5)
C25 C15 C16 C17 -143.6(3)
C14 C15 C16 N4 -83.0(3)
C26 C15 C16 N4 157.8(3)
C25 C15 C16 N4 39.0(4)
N4 C16 C17 C18 -0.3(3)
C15 C16 C17 C18 -177.9(3)
C16 C17 C18 C19 -0.1(4)
C17 C18 C19 N4 0.4(4)
C17 C18 C19 C20 -167.6(3)
C16 N4 C19 C18 -0.5(3)
C16 N4 C19 C20 168.7(3)
N1 C1 C20 C19 27.1(4)
C2 C1 C20 C19 -158.5(3)
N1 C1 C20 C28 -94.6(3)
C2 C1 C20 C28 79.8(4)
N1 C1 C20 C27 146.9(3)
C2 C1 C20 C27 -38.7(4)
C18 C19 C20 C1 -133.1(3)
N4 C19 C20 C1 60.3(4)
C18 C19 C20 C28 -12.9(5)
N4 C19 C20 C28 -179.4(3)
C18 C19 C20 C27 104.1(4)
N4 C19 C20 C27 -62.4(4)
N5 N6 C29 C34 -15.2(4)
N5 N6 C29 C30 165.9(2)
C34 C29 C30 C31 1.0(4)
N6 C29 C30 C31 180.0(3)
C29 C30 C31 C32 -0.5(5)
C30 C31 C32 C33 0.0(5)
C30 C31 C32 N7 179.6(3)
O2 N7 C32 C33 3.3(4)
O1 N7 C32 C33 -177.1(3)
O2 N7 C32 C31 -176.3(3)
O1 N7 C32 C31 3.3(4)
C31 C32 C33 C34 -0.2(5)
N7 C32 C33 C34 -179.8(3)
C32 C33 C34 C29 0.7(4)
C30 C29 C34 C33 -1.2(5)
N6 C29 C34 C33 180.0(3)
C2B N1B C1B O1B -4.5(5)
C3B N1B C1B O1B -176.8(3)
